data_4030067
loop_
_publ_author_name
'Zhang, Xinting'
'Kang, Jinfeng'
'Niu, Pengfei'
'Wu, Jie'
'Yu, Wenquan'
'Chang, Junbiao'

_publ_section_title
;
 I2-Mediated Oxidative C-N Bond Formation for Metal-Free One-Pot Synthesis
 of Di-, Tri-, and Tetrasubstituted Pyrazoles from \a,\b-Unsaturated
 Aldehydes/Ketones and Hydrazines.
;
_journal_issue 21
_journal_name_full 'The Journal of organic chemistry'
_journal_page_first 10170
_journal_paper_doi 10.1021/jo501844x
_journal_volume 79
_journal_year 2014
_chemical_formula_sum 'C22 H17 Cl N2'
_chemical_formula_weight 344.83
_chemical_name_systematic
; 
 ? 
;
_space_group_IT_number 14
_symmetry_space_group_name_Hall '-P 2ybc'
_symmetry_space_group_name_H-M 'P 1 21/c 1'
_atom_sites_solution_hydrogens geom
_atom_sites_solution_primary direct
_atom_sites_solution_secondary difmap
_audit_creation_method SHELXL-97
_cell_angle_alpha 90.00
_cell_angle_beta 107.85(3)
_cell_angle_gamma 90.00
_cell_formula_units_Z 4
_cell_length_a 11.469(2)
_cell_length_b 17.517(4)
_cell_length_c 9.5531(19)
_cell_measurement_temperature 293(2)
_cell_volume 1826.9(7)
_computing_structure_refinement 'SHELXL-97 (Sheldrick, 1997)'
_computing_structure_solution 'SHELXS-97 (Sheldrick, 1990)'
_diffrn_ambient_temperature 293(2)
_diffrn_measured_fraction_theta_full 0.989
_diffrn_measured_fraction_theta_max 0.989
_diffrn_radiation_monochromator graphite
_diffrn_radiation_source 'fine-focus sealed tube'
_diffrn_radiation_type MoK\a
_diffrn_radiation_wavelength 0.71073
_diffrn_reflns_av_R_equivalents 0.0458
_diffrn_reflns_av_sigmaI/netI 0.0416
_diffrn_reflns_limit_h_max 13
_diffrn_reflns_limit_h_min -13
_diffrn_reflns_limit_k_max 21
_diffrn_reflns_limit_k_min -17
_diffrn_reflns_limit_l_max 11
_diffrn_reflns_limit_l_min -11
_diffrn_reflns_number 13367
_diffrn_reflns_theta_full 25.99
_diffrn_reflns_theta_max 25.99
_diffrn_reflns_theta_min 2.20
_exptl_absorpt_coefficient_mu 0.215
_exptl_crystal_density_diffrn 1.254
_exptl_crystal_density_method 'not measured'
_exptl_crystal_F_000 720
_refine_diff_density_max 0.212
_refine_diff_density_min -0.267
_refine_diff_density_rms 0.040
_refine_ls_extinction_coef 0.0000(16)
_refine_ls_extinction_expression Fc^*^=kFc[1+0.001xFc^2^\l^3^/sin(2\q)]^-1/4^
_refine_ls_extinction_method SHELXL
_refine_ls_goodness_of_fit_ref 1.205
_refine_ls_hydrogen_treatment mixed
_refine_ls_matrix_type full
_refine_ls_number_parameters 228
_refine_ls_number_reflns 3542
_refine_ls_number_restraints 0
_refine_ls_restrained_S_all 1.205
_refine_ls_R_factor_all 0.1155
_refine_ls_R_factor_gt 0.0889
_refine_ls_shift/su_max 0.819
_refine_ls_shift/su_mean 0.004
_refine_ls_structure_factor_coef Fsqd
_refine_ls_weighting_details 'calc w=1/[\s^2^(Fo^2^)+(0.0677P)^2^+0.9398P] where P=(Fo^2^+2Fc^2^)/3'
_refine_ls_weighting_scheme calc
_refine_ls_wR_factor_gt 0.1876
_refine_ls_wR_factor_ref 0.2071
_reflns_number_gt 2765
_reflns_number_total 3542
_reflns_threshold_expression >2sigma(I)
_cod_data_source_file jo501844x_si_003.cif
_cod_data_source_block a
_cod_depositor_comments 'Adding full bibliography for 4030067--4030068.cif.'
_cod_original_cell_volume 1826.8(6)
_cod_database_code 4030067

loop_
_symmetry_equiv_pos_as_xyz
'x, y, z'
'-x, y+1/2, -z+1/2'
'-x, -y, -z'
'x, -y-1/2, z-1/2'

loop_
_atom_site_label
_atom_site_type_symbol
_atom_site_fract_x
_atom_site_fract_y
_atom_site_fract_z
_atom_site_U_iso_or_equiv
_atom_site_adp_type
_atom_site_occupancy
_atom_site_symmetry_multiplicity
_atom_site_calc_flag
_atom_site_refinement_flags
Cl1 Cl 0.28506(12) 1.07096(7) 0.65141(13) 0.1012(5) Uani 1 1 d .
N1 N -0.0047(3) 0.86227(16) 0.1897(3) 0.0593(7) Uani 1 1 d .
N2 N -0.1044(3) 0.89098(17) 0.0831(3) 0.0608(8) Uani 1 1 d .
C1 C 0.1007(4) 0.8909(2) 0.4479(4) 0.0721(11) Uani 1 1 d .
H1 H 0.0774 0.8434 0.4741 0.087 Uiso 1 1 calc R
C2 C 0.1681(4) 0.9395(2) 0.5543(4) 0.0769(11) Uani 1 1 d .
H2 H 0.1908 0.9250 0.6526 0.092 Uiso 1 1 calc R
C3 C 0.2021(3) 1.0094(2) 0.5162(4) 0.0643(10) Uani 1 1 d .
C4 C 0.1688(4) 1.0317(2) 0.3715(4) 0.0707(10) Uani 1 1 d .
H4 H 0.1918 1.0794 0.3462 0.085 Uiso 1 1 calc R
C5 C 0.1010(3) 0.9828(2) 0.2637(4) 0.0650(10) Uani 1 1 d .
H5 H 0.0783 0.9976 0.1655 0.078 Uiso 1 1 calc R
C6 C 0.0671(3) 0.91220(19) 0.3013(4) 0.0558(8) Uani 1 1 d .
C7 C 0.0028(3) 0.7848(2) 0.1803(4) 0.0558(8) Uani 1 1 d .
C8 C -0.0956(3) 0.7635(2) 0.0648(4) 0.0578(9) Uani 1 1 d .
H8 H -0.1162 0.7141 0.0306 0.069 Uiso 1 1 calc R
C9 C -0.1590(3) 0.8300(2) 0.0080(4) 0.0557(8) Uani 1 1 d .
C10 C -0.2692(3) 0.8388(2) -0.1199(4) 0.0578(9) Uani 1 1 d .
C11 C -0.2990(4) 0.7843(2) -0.2307(4) 0.0734(11) Uani 1 1 d .
H11 H -0.2507 0.7409 -0.2224 0.088 Uiso 1 1 calc R
C12 C -0.3994(4) 0.7941(3) -0.3529(5) 0.0941(14) Uani 1 1 d .
H12 H -0.4177 0.7578 -0.4275 0.113 Uiso 1 1 calc R
C13 C -0.4725(4) 0.8570(3) -0.3649(6) 0.1040(16) Uani 1 1 d .
H13 H -0.5413 0.8630 -0.4466 0.125 Uiso 1 1 calc R
C14 C -0.4441(4) 0.9110(3) -0.2562(6) 0.1084(18) Uani 1 1 d .
H14 H -0.4930 0.9542 -0.2650 0.130 Uiso 1 1 calc R
C15 C -0.3435(4) 0.9018(3) -0.1339(5) 0.0872(13) Uani 1 1 d .
H15 H -0.3257 0.9386 -0.0600 0.105 Uiso 1 1 calc R
C16 C 0.1042(3) 0.73843(19) 0.2717(3) 0.0548(8) Uani 1 1 d .
C17 C 0.2250(3) 0.7562(2) 0.2853(4) 0.0670(10) Uani 1 1 d .
H17 H 0.2422 0.7982 0.2355 0.080 Uiso 1 1 calc R
C18 C 0.3199(3) 0.7125(2) 0.3715(4) 0.0718(11) Uani 1 1 d .
H18 H 0.4002 0.7253 0.3787 0.086 Uiso 1 1 calc R
C19 C 0.2973(4) 0.6499(2) 0.4473(4) 0.0673(10) Uani 1 1 d .
C20 C 0.1779(4) 0.6308(2) 0.4302(4) 0.0683(10) Uani 1 1 d .
H20 H 0.1611 0.5879 0.4781 0.082 Uiso 1 1 calc R
C21 C 0.0820(4) 0.6738(2) 0.3433(4) 0.0612(9) Uani 1 1 d .
H21 H 0.0018 0.6592 0.3327 0.073 Uiso 1 1 calc R
C22 C 0.4004(4) 0.6030(2) 0.5469(5) 0.0931(14) Uani 1 1 d .
H22A H 0.3763 0.5841 0.6283 0.140 Uiso 1 1 calc R
H22B H 0.4721 0.6342 0.5829 0.140 Uiso 1 1 calc R
H22C H 0.4181 0.5608 0.4926 0.140 Uiso 1 1 calc R

loop_
_atom_site_aniso_label
_atom_site_aniso_U_11
_atom_site_aniso_U_22
_atom_site_aniso_U_33
_atom_site_aniso_U_23
_atom_site_aniso_U_13
_atom_site_aniso_U_12
Cl1 0.1252(10) 0.0778(8) 0.0781(8) -0.0204(6) -0.0022(7) -0.0063(7)
N1 0.0644(18) 0.0550(17) 0.0539(17) 0.0002(13) 0.0115(14) -0.0048(14)
N2 0.0616(18) 0.0598(17) 0.0574(17) 0.0023(14) 0.0126(15) 0.0034(14)
C1 0.096(3) 0.063(2) 0.055(2) 0.0084(18) 0.020(2) -0.017(2)
C2 0.101(3) 0.073(3) 0.050(2) 0.0039(18) 0.014(2) -0.009(2)
C3 0.072(2) 0.053(2) 0.060(2) -0.0061(17) 0.0094(18) 0.0057(17)
C4 0.095(3) 0.047(2) 0.068(2) 0.0055(17) 0.022(2) -0.0005(19)
C5 0.084(3) 0.052(2) 0.053(2) 0.0049(16) 0.0127(19) 0.0072(18)
C6 0.059(2) 0.052(2) 0.056(2) -0.0023(15) 0.0168(16) -0.0009(16)
C7 0.058(2) 0.055(2) 0.054(2) 0.0042(15) 0.0172(16) -0.0029(16)
C8 0.060(2) 0.0505(19) 0.063(2) -0.0014(16) 0.0196(17) -0.0043(16)
C9 0.058(2) 0.055(2) 0.056(2) -0.0028(16) 0.0202(16) -0.0067(16)
C10 0.052(2) 0.059(2) 0.062(2) -0.0010(17) 0.0166(17) -0.0052(17)
C11 0.069(2) 0.066(2) 0.076(3) -0.008(2) 0.009(2) -0.0066(19)
C12 0.084(3) 0.089(3) 0.088(3) -0.020(3) -0.004(3) -0.005(3)
C13 0.071(3) 0.121(4) 0.095(4) -0.007(3) -0.012(3) 0.001(3)
C14 0.082(3) 0.103(4) 0.114(4) -0.016(3) -0.010(3) 0.025(3)
C15 0.074(3) 0.082(3) 0.091(3) -0.018(2) 0.004(2) 0.009(2)
C16 0.063(2) 0.0504(18) 0.0482(18) -0.0027(15) 0.0129(15) -0.0012(16)
C17 0.063(2) 0.062(2) 0.072(2) 0.0114(18) 0.0152(19) -0.0091(19)
C18 0.060(2) 0.067(2) 0.078(3) 0.007(2) 0.006(2) -0.0042(19)
C19 0.083(3) 0.050(2) 0.060(2) -0.0008(17) 0.0085(19) -0.0020(19)
C20 0.098(3) 0.048(2) 0.062(2) 0.0048(17) 0.029(2) -0.004(2)
C21 0.076(2) 0.052(2) 0.060(2) -0.0038(16) 0.0272(19) -0.0064(18)
C22 0.095(3) 0.069(3) 0.093(3) 0.027(2) -0.005(3) 0.011(2)

loop_
_atom_type_symbol
_atom_type_description
_atom_type_scat_dispersion_real
_atom_type_scat_dispersion_imag
_atom_type_scat_source
C C 0.0033 0.0016 'International Tables Vol C Tables 4.2.6.8 and 6.1.1.4'
H H 0.0000 0.0000 'International Tables Vol C Tables 4.2.6.8 and 6.1.1.4'
N N 0.0061 0.0033 'International Tables Vol C Tables 4.2.6.8 and 6.1.1.4'
Cl Cl 0.1484 0.1585 'International Tables Vol C Tables 4.2.6.8 and 6.1.1.4'

loop_
_geom_angle_atom_site_label_1
_geom_angle_atom_site_label_2
_geom_angle_atom_site_label_3
_geom_angle
C7 N1 N2 111.7(3)
C7 N1 C6 128.7(3)
N2 N1 C6 119.2(3)
C9 N2 N1 104.7(3)
C2 C1 C6 120.1(4)
C2 C1 H1 120.0
C6 C1 H1 120.0
C3 C2 C1 120.1(4)
C3 C2 H2 119.9
C1 C2 H2 119.9
C2 C3 C4 120.6(4)
C2 C3 Cl1 119.8(3)
C4 C3 Cl1 119.7(3)
C3 C4 C5 119.6(3)
C3 C4 H4 120.2
C5 C4 H4 120.2
C6 C5 C4 120.2(3)
C6 C5 H5 119.9
C4 C5 H5 119.9
C5 C6 C1 119.5(3)
C5 C6 N1 120.0(3)
C1 C6 N1 120.5(3)
N1 C7 C8 105.8(3)
N1 C7 C16 124.4(3)
C8 C7 C16 129.6(3)
C7 C8 C9 106.9(3)
C7 C8 H8 126.6
C9 C8 H8 126.6
N2 C9 C8 111.0(3)
N2 C9 C10 120.3(3)
C8 C9 C10 128.7(3)
C15 C10 C11 118.5(4)
C15 C10 C9 120.9(3)
C11 C10 C9 120.6(3)
C12 C11 C10 120.5(4)
C12 C11 H11 119.7
C10 C11 H11 119.7
C13 C12 C11 120.2(4)
C13 C12 H12 119.9
C11 C12 H12 119.9
C14 C13 C12 119.7(4)
C14 C13 H13 120.1
C12 C13 H13 120.1
C13 C14 C15 120.4(5)
C13 C14 H14 119.8
C15 C14 H14 119.8
C10 C15 C14 120.6(4)
C10 C15 H15 119.7
C14 C15 H15 119.7
C21 C16 C17 117.8(3)
C21 C16 C7 120.9(3)
C17 C16 C7 121.2(3)
C18 C17 C16 120.9(3)
C18 C17 H17 119.5
C16 C17 H17 119.5
C17 C18 C19 120.9(4)
C17 C18 H18 119.5
C19 C18 H18 119.5
C20 C19 C18 118.2(3)
C20 C19 C22 120.1(4)
C18 C19 C22 121.7(4)
C19 C20 C21 121.4(3)
C19 C20 H20 119.3
C21 C20 H20 119.3
C20 C21 C16 120.6(3)
C20 C21 H21 119.7
C16 C21 H21 119.7
C19 C22 H22A 109.5
C19 C22 H22B 109.5
H22A C22 H22B 109.5
C19 C22 H22C 109.5
H22A C22 H22C 109.5
H22B C22 H22C 109.5

loop_
_geom_bond_atom_site_label_1
_geom_bond_atom_site_label_2
_geom_bond_distance
Cl1 C3 1.727(4)
N1 C7 1.365(4)
N1 N2 1.373(4)
N1 C6 1.429(4)
N2 C9 1.332(4)
C1 C2 1.370(5)
C1 C6 1.385(5)
C1 H1 0.9300
C2 C3 1.367(5)
C2 H2 0.9300
C3 C4 1.373(5)
C4 C5 1.381(5)
C4 H4 0.9300
C5 C6 1.376(5)
C5 H5 0.9300
C7 C8 1.366(5)
C7 C16 1.467(5)
C8 C9 1.392(5)
C8 H8 0.9300
C9 C10 1.472(5)
C10 C15 1.376(5)
C10 C11 1.388(5)
C11 C12 1.376(5)
C11 H11 0.9300
C12 C13 1.368(6)
C12 H12 0.9300
C13 C14 1.368(7)
C13 H13 0.9300
C14 C15 1.377(6)
C14 H14 0.9300
C15 H15 0.9300
C16 C21 1.386(5)
C16 C17 1.386(5)
C17 C18 1.379(5)
C17 H17 0.9300
C18 C19 1.381(5)
C18 H18 0.9300
C19 C20 1.370(5)
C19 C22 1.513(5)
C20 C21 1.381(5)
C20 H20 0.9300
C21 H21 0.9300
C22 H22A 0.9600
C22 H22B 0.9600
C22 H22C 0.9600

loop_
_geom_torsion_atom_site_label_1
_geom_torsion_atom_site_label_2
_geom_torsion_atom_site_label_3
_geom_torsion_atom_site_label_4
_geom_torsion
C7 N1 N2 C9 0.3(4)
C6 N1 N2 C9 -172.9(3)
C6 C1 C2 C3 0.2(7)
C1 C2 C3 C4 0.2(6)
C1 C2 C3 Cl1 179.0(3)
C2 C3 C4 C5 -0.4(6)
Cl1 C3 C4 C5 -179.1(3)
C3 C4 C5 C6 0.0(6)
C4 C5 C6 C1 0.5(6)
C4 C5 C6 N1 179.0(3)
C2 C1 C6 C5 -0.6(6)
C2 C1 C6 N1 -179.1(4)
C7 N1 C6 C5 142.4(4)
N2 N1 C6 C5 -45.7(5)
C7 N1 C6 C1 -39.1(5)
N2 N1 C6 C1 132.8(4)
N2 N1 C7 C8 -0.3(4)
C6 N1 C7 C8 172.1(3)
N2 N1 C7 C16 175.1(3)
C6 N1 C7 C16 -12.5(5)
N1 C7 C8 C9 0.2(4)
C16 C7 C8 C9 -174.9(3)
N1 N2 C9 C8 -0.2(4)
N1 N2 C9 C10 -178.1(3)
C7 C8 C9 N2 0.0(4)
C7 C8 C9 C10 177.7(3)
N2 C9 C10 C15 -24.2(5)
C8 C9 C10 C15 158.3(4)
N2 C9 C10 C11 154.5(3)
C8 C9 C10 C11 -23.0(6)
C15 C10 C11 C12 1.2(6)
C9 C10 C11 C12 -177.5(4)
C10 C11 C12 C13 -1.3(7)
C11 C12 C13 C14 1.2(8)
C12 C13 C14 C15 -1.0(9)
C11 C10 C15 C14 -0.9(7)
C9 C10 C15 C14 177.8(4)
C13 C14 C15 C10 0.9(8)
N1 C7 C16 C21 131.1(4)
C8 C7 C16 C21 -54.6(5)
N1 C7 C16 C17 -51.2(5)
C8 C7 C16 C17 123.1(4)
C21 C16 C17 C18 -2.3(5)
C7 C16 C17 C18 179.9(3)
C16 C17 C18 C19 -0.3(6)
C17 C18 C19 C20 2.4(6)
C17 C18 C19 C22 -177.7(4)
C18 C19 C20 C21 -1.9(6)
C22 C19 C20 C21 178.2(4)
C19 C20 C21 C16 -0.7(5)
C17 C16 C21 C20 2.8(5)
C7 C16 C21 C20 -179.4(3)
